data_7242149
loop_
_publ_author_name
'Ren, Lu'
'Liang, Lusheng'
'Zhang, Zhuangzhuang'
'Zhang, Zilong'
'Xiong, Qiu'
'Zhao, Nan'
'Yu, Yaming'
'Scopelliti, Rosario'
'Gao, Peng'

_publ_section_title
;
 The roles of fused-ring organic semiconductor treatment on SnO2 in
 enhancing perovskite solar cell performance
;
_journal_issue 7
_journal_name_full 'RSC Advances'
_journal_page_first 3792
_journal_page_last 3800
_journal_paper_doi 10.1039/D1RA00090J
_journal_volume 11
_journal_year 2021
_chemical_formula_sum 'C41 H43 Cl0.5 N3 O2 S4'
_chemical_formula_weight 755.75
_space_group_crystal_system triclinic
_space_group_IT_number 2
_space_group_name_Hall '-P 1'
_space_group_name_H-M_alt 'P -1'
_atom_sites_solution_hydrogens geom
_audit_creation_method SHELXL-2018/3
_audit_update_record
;
2020-10-12 deposited with the CCDC.	2021-01-08 downloaded from the CCDC.
;
_cell_angle_alpha 65.911(3)
_cell_angle_beta 66.250(2)
_cell_angle_gamma 69.431(3)
_cell_formula_units_Z 2
_cell_length_a 12.4138(9)
_cell_length_b 13.9061(11)
_cell_length_c 14.3368(11)
_cell_measurement_temperature 200(2)
_cell_volume 2015.6(3)
_computing_structure_refinement 'SHELXL-2018/3 (Sheldrick, 2018)'
_computing_structure_solution 'SHELXT 2014/5 (Sheldrick, 2014)'
_diffrn_ambient_temperature 200(2)
_diffrn_measured_fraction_theta_full 0.997
_diffrn_measured_fraction_theta_max 0.997
_diffrn_radiation_type MoK\a
_diffrn_radiation_wavelength 0.71073
_diffrn_reflns_av_R_equivalents 0.0853
_diffrn_reflns_av_unetI/netI 0.0417
_diffrn_reflns_Laue_measured_fraction_full 0.997
_diffrn_reflns_Laue_measured_fraction_max 0.997
_diffrn_reflns_limit_h_max 14
_diffrn_reflns_limit_h_min -14
_diffrn_reflns_limit_k_max 16
_diffrn_reflns_limit_k_min -16
_diffrn_reflns_limit_l_max 16
_diffrn_reflns_limit_l_min -16
_diffrn_reflns_number 59760
_diffrn_reflns_point_group_measured_fraction_full 0.997
_diffrn_reflns_point_group_measured_fraction_max 0.997
_diffrn_reflns_theta_full 24.787
_diffrn_reflns_theta_max 24.787
_diffrn_reflns_theta_min 1.977
_exptl_absorpt_coefficient_mu 0.307
_exptl_crystal_density_diffrn 1.245
_exptl_crystal_F_000 797
_refine_diff_density_max 0.728
_refine_diff_density_min -0.550
_refine_diff_density_rms 0.078
_refine_ls_extinction_method none
_refine_ls_goodness_of_fit_ref 1.050
_refine_ls_hydrogen_treatment constr
_refine_ls_matrix_type full
_refine_ls_number_parameters 455
_refine_ls_number_reflns 6907
_refine_ls_number_restraints 0
_refine_ls_restrained_S_all 1.050
_refine_ls_R_factor_all 0.0807
_refine_ls_R_factor_gt 0.0584
_refine_ls_shift/su_max 0.000
_refine_ls_shift/su_mean 0.000
_refine_ls_structure_factor_coef Fsqd
_refine_ls_weighting_details 'w=1/[\s^2^(Fo^2^)+(0.0861P)^2^+2.1206P] where P=(Fo^2^+2Fc^2^)/3'
_refine_ls_weighting_scheme calc
_refine_ls_wR_factor_gt 0.1524
_refine_ls_wR_factor_ref 0.1775
_reflns_Friedel_coverage 0.000
_reflns_number_gt 5284
_reflns_number_total 6907
_reflns_threshold_expression 'I > 2\s(I)'
_cod_data_source_file d1ra00090j2.cif
_cod_data_source_block mo_2_0m_a
_cod_original_formula_sum 'C41 H43 Cl0.50 N3 O2 S4'
_cod_database_code 7242149
_shelx_shelxl_version_number 2018/3
_shelx_space_group_comment
;
The symmetry employed for this shelxl refinement is uniquely defined
by the following loop, which should always be used as a source of
symmetry information in preference to the above space-group names.
They are only intended as comments.
;

loop_
_space_group_symop_operation_xyz
'x, y, z'
'-x, -y, -z'

loop_
_atom_site_label
_atom_site_type_symbol
_atom_site_fract_x
_atom_site_fract_y
_atom_site_fract_z
_atom_site_U_iso_or_equiv
_atom_site_adp_type
_atom_site_occupancy
_atom_site_site_symmetry_order
_atom_site_calc_flag
_atom_site_refinement_flags_posn
_atom_site_refinement_flags_adp
_atom_site_refinement_flags_occupancy
_atom_site_disorder_assembly
_atom_site_disorder_group
S1 S 0.30275(6) 0.43055(6) 0.23779(6) 0.0277(2) Uani 1 1 d . . . . .
S2 S 0.79656(9) 0.24656(8) -0.20125(7) 0.0534(3) Uani 1 1 d . . . . .
Cl3 Cl -0.82329(14) 0.34769(13) 0.94519(13) 0.0999(5) Uani 1 1 d . . . . .
Cl4 Cl -0.94116(16) 0.38896(16) 1.15213(15) 0.1184(6) Uani 1 1 d . . . . .
O1 O 0.8057(2) 0.3405(2) 0.0898(2) 0.0538(7) Uani 1 1 d . . . . .
O2 O 0.42889(19) 0.38700(18) 0.05494(17) 0.0394(5) Uani 1 1 d . . . . .
C1 C 0.1078(2) 0.4760(2) 0.5216(2) 0.0242(6) Uani 1 1 d . . . . .
N2 N 0.6028(2) 0.32449(19) -0.06082(19) 0.0325(6) Uani 1 1 d . . . . .
N3 N 0.7920(2) 0.3041(2) -0.0450(2) 0.0369(6) Uani 1 1 d . . . . .
C42 C 0.8085(5) -0.1697(4) 0.5659(4) 0.0868(15) Uani 1 1 d . . . . .
H42A H 0.832953 -0.109566 0.565137 0.130 Uiso 1 1 calc R U . . .
H42B H 0.854308 -0.186578 0.498514 0.130 Uiso 1 1 calc R U . . .
H42C H 0.824696 -0.233343 0.626145 0.130 Uiso 1 1 calc R U . . .
C2 C 0.6744(5) -0.1382(3) 0.5781(4) 0.0724(13) Uani 1 1 d . . . . .
H2A H 0.651504 -0.198522 0.576101 0.087 Uiso 1 1 calc R U . . .
H2B H 0.659496 -0.074789 0.516150 0.087 Uiso 1 1 calc R U . . .
C3 C 0.5936(4) -0.1110(3) 0.6808(3) 0.0633(11) Uani 1 1 d . . . . .
H3A H 0.610503 -0.173464 0.742786 0.076 Uiso 1 1 calc R U . . .
H3B H 0.614514 -0.048977 0.681678 0.076 Uiso 1 1 calc R U . . .
C4 C 0.4597(4) -0.0833(3) 0.6944(4) 0.0677(12) Uani 1 1 d . . . . .
H4A H 0.441782 -0.140665 0.682584 0.081 Uiso 1 1 calc R U . . .
H4B H 0.441601 -0.015045 0.637618 0.081 Uiso 1 1 calc R U . . .
C5 C 0.3749(4) -0.0704(3) 0.8024(4) 0.0683(12) Uani 1 1 d . . . . .
H5A H 0.291482 -0.063654 0.805554 0.082 Uiso 1 1 calc R U . . .
H5B H 0.395678 -0.137232 0.859443 0.082 Uiso 1 1 calc R U . . .
C6 C 0.3762(4) 0.0243(3) 0.8273(3) 0.0552(10) Uani 1 1 d . . . . .
H6A H 0.458619 0.016326 0.827495 0.066 Uiso 1 1 calc R U . . .
H6B H 0.320922 0.022420 0.900372 0.066 Uiso 1 1 calc R U . . .
C7 C 0.3395(3) 0.1341(3) 0.7492(3) 0.0414(8) Uani 1 1 d . . . . .
C8 C 0.4131(3) 0.2064(3) 0.6972(3) 0.0430(8) Uani 1 1 d . . . . .
H8 H 0.489004 0.186678 0.709077 0.052 Uiso 1 1 calc R U . . .
C9 C 0.3790(3) 0.3076(3) 0.6276(3) 0.0376(7) Uani 1 1 d . . . . .
H9 H 0.431841 0.355897 0.592905 0.045 Uiso 1 1 calc R U . . .
C10 C 0.2688(2) 0.3390(2) 0.6082(2) 0.0284(6) Uani 1 1 d . . . . .
C11 C 0.2373(2) 0.4485(2) 0.5254(2) 0.0260(6) Uani 1 1 d . . . . .
C12 C 0.0015(2) 0.5015(2) 0.5986(2) 0.0265(6) Uani 1 1 d . . . . .
H12 H 0.001478 0.503152 0.664191 0.032 Uiso 1 1 calc R U . . .
C13 C 0.1060(2) 0.4753(2) 0.4237(2) 0.0255(6) Uani 1 1 d . . . . .
C14 C 0.1950(3) 0.2659(2) 0.6594(3) 0.0357(7) Uani 1 1 d . . . . .
H14 H 0.119346 0.285137 0.647159 0.043 Uiso 1 1 calc R U . . .
C15 C 0.2301(3) 0.1649(3) 0.7284(3) 0.0441(8) Uani 1 1 d . . . . .
H15 H 0.178328 0.115832 0.762061 0.053 Uiso 1 1 calc R U . . .
C16 C -0.2482(7) 0.9635(6) 0.8608(7) 0.144(3) Uani 1 1 d . . . . .
H16A H -0.256744 0.894410 0.917672 0.215 Uiso 1 1 calc R U . . .
H16B H -0.325585 1.001348 0.846160 0.215 Uiso 1 1 calc R U . . .
H16C H -0.224053 1.007980 0.883883 0.215 Uiso 1 1 calc R U . . .
C17 C -0.1604(7) 0.9444(8) 0.7679(7) 0.151(4) Uani 1 1 d . . . . .
H17A H -0.161935 0.872013 0.772120 0.182 Uiso 1 1 calc R U . . .
H17B H -0.193017 0.996296 0.708503 0.182 Uiso 1 1 calc R U . . .
C18 C -0.0477(7) 0.9458(9) 0.7332(10) 0.235(7) Uani 1 1 d . . . . .
H18A H -0.022236 0.914181 0.798782 0.282 Uiso 1 1 calc R U . . .
H18B H -0.047028 1.023471 0.707612 0.282 Uiso 1 1 calc R U . . .
C19 C 0.0549(5) 0.9013(5) 0.6536(6) 0.0993(19) Uani 1 1 d . . . . .
H19A H 0.039561 0.834254 0.657728 0.119 Uiso 1 1 calc R U . . .
H19B H 0.052813 0.953310 0.581946 0.119 Uiso 1 1 calc R U . . .
C20 C 0.1743(5) 0.8764(4) 0.6570(5) 0.0960(18) Uani 1 1 d . . . . .
H20A H 0.191041 0.944611 0.648376 0.115 Uiso 1 1 calc R U . . .
H20B H 0.174735 0.828337 0.730352 0.115 Uiso 1 1 calc R U . . .
C21 C 0.2733(4) 0.8281(4) 0.5852(5) 0.0804(16) Uani 1 1 d . . . . .
H21A H 0.345269 0.808431 0.608586 0.096 Uiso 1 1 calc R U . . .
H21B H 0.288161 0.883532 0.513802 0.096 Uiso 1 1 calc R U . . .
C22 C 0.2649(3) 0.7284(3) 0.5715(3) 0.0499(9) Uani 1 1 d . . . . .
C23 C 0.2362(3) 0.6384(3) 0.6583(3) 0.0496(9) Uani 1 1 d . . . . .
H23 H 0.219165 0.639434 0.728718 0.060 Uiso 1 1 calc R U . . .
C24 C 0.2317(3) 0.5465(3) 0.6443(3) 0.0384(7) Uani 1 1 d . . . . .
H24 H 0.212288 0.485841 0.705009 0.046 Uiso 1 1 calc R U . . .
C25 C 0.2556(2) 0.5432(2) 0.5425(2) 0.0287(6) Uani 1 1 d . . . . .
C26 C 0.2832(3) 0.6333(3) 0.4560(3) 0.0388(7) Uani 1 1 d . . . . .
H26 H 0.299646 0.632834 0.385498 0.047 Uiso 1 1 calc R U . . .
C27 C 0.2873(3) 0.7246(3) 0.4708(3) 0.0492(9) Uani 1 1 d . . . . .
H27 H 0.305916 0.785576 0.410208 0.059 Uiso 1 1 calc R U . . .
C28 C 0.2310(2) 0.4496(2) 0.3600(2) 0.0251(6) Uani 1 1 d . . . . .
C29 C 0.4433(2) 0.4072(2) 0.2546(2) 0.0274(6) Uani 1 1 d . . . . .
C30 C 0.4288(2) 0.4139(2) 0.3540(2) 0.0283(6) Uani 1 1 d . . . . .
H30 H 0.494287 0.404059 0.377824 0.034 Uiso 1 1 calc R U . . .
C31 C 0.3082(2) 0.4366(2) 0.4140(2) 0.0267(6) Uani 1 1 d . . . . .
C32 C 0.5607(3) 0.3830(2) 0.1840(2) 0.0294(6) Uani 1 1 d . . . . .
H32 H 0.621353 0.380980 0.209641 0.035 Uiso 1 1 calc R U . . .
C33 C 0.6089(3) 0.3618(2) 0.0881(2) 0.0292(6) Uani 1 1 d . . . . .
C34 C 0.5394(3) 0.3601(2) 0.0293(2) 0.0306(6) Uani 1 1 d . . . . .
C35 C 0.7281(3) 0.2934(2) -0.0980(2) 0.0354(7) Uani 1 1 d . . . . .
C36 C 0.9256(3) 0.2733(4) -0.0809(3) 0.0559(10) Uani 1 1 d . . . . .
H36A H 0.958176 0.317804 -0.064098 0.067 Uiso 1 1 calc R U . . .
H36B H 0.954975 0.287975 -0.159571 0.067 Uiso 1 1 calc R U . . .
C37 C 0.9711(4) 0.1553(4) -0.0268(4) 0.0795(15) Uani 1 1 d . . . . .
H37A H 0.938181 0.139766 0.051151 0.119 Uiso 1 1 calc R U . . .
H37B H 1.059462 0.138476 -0.047804 0.119 Uiso 1 1 calc R U . . .
H37C H 0.945109 0.111009 -0.048710 0.119 Uiso 1 1 calc R U . . .
C38 C 0.7407(3) 0.3361(3) 0.0474(2) 0.0364(7) Uani 1 1 d . . . . .
C39 C 0.5274(3) 0.3153(3) -0.1132(3) 0.0426(8) Uani 1 1 d . . . . .
H39A H 0.572912 0.323330 -0.189695 0.051 Uiso 1 1 calc R U . . .
H39B H 0.453906 0.374386 -0.109665 0.051 Uiso 1 1 calc R U . . .
C40 C 0.4914(4) 0.2076(3) -0.0598(3) 0.0584(10) Uani 1 1 d . . . . .
H40A H 0.447375 0.199093 0.016214 0.088 Uiso 1 1 calc R U . . .
H40B H 0.563926 0.149174 -0.066318 0.088 Uiso 1 1 calc R U . . .
H40C H 0.439450 0.204828 -0.094689 0.088 Uiso 1 1 calc R U . . .
C41 C -0.8358(6) 0.4145(6) 1.0290(6) 0.122(2) Uani 1 1 d . . . . .
H41A H -0.756080 0.396098 1.039644 0.146 Uiso 1 1 calc R U . . .
H41B H -0.854262 0.493170 0.991661 0.146 Uiso 1 1 calc R U . . .

loop_
_atom_site_aniso_label
_atom_site_aniso_U_11
_atom_site_aniso_U_22
_atom_site_aniso_U_33
_atom_site_aniso_U_23
_atom_site_aniso_U_13
_atom_site_aniso_U_12
S1 0.0267(4) 0.0305(4) 0.0261(4) -0.0124(3) -0.0084(3) -0.0020(3)
S2 0.0555(6) 0.0651(6) 0.0377(5) -0.0301(5) -0.0071(4) -0.0028(5)
Cl3 0.0889(10) 0.1105(11) 0.1048(11) -0.0327(9) -0.0439(8) -0.0114(8)
Cl4 0.1013(12) 0.1354(15) 0.1113(13) -0.0418(11) -0.0219(10) -0.0266(10)
O1 0.0318(12) 0.090(2) 0.0508(15) -0.0433(14) -0.0028(11) -0.0122(12)
O2 0.0347(12) 0.0502(13) 0.0346(12) -0.0189(10) -0.0115(10) -0.0030(10)
C1 0.0252(14) 0.0225(13) 0.0270(14) -0.0091(11) -0.0117(11) -0.0016(11)
N2 0.0385(14) 0.0328(13) 0.0240(13) -0.0095(11) -0.0075(11) -0.0070(11)
N3 0.0316(14) 0.0453(15) 0.0296(14) -0.0172(12) -0.0017(11) -0.0063(11)
C42 0.104(4) 0.075(3) 0.087(4) -0.034(3) -0.012(3) -0.036(3)
C2 0.110(4) 0.047(2) 0.070(3) -0.017(2) -0.036(3) -0.021(2)
C3 0.095(3) 0.044(2) 0.063(3) -0.0133(19) -0.039(2) -0.015(2)
C4 0.098(3) 0.035(2) 0.086(3) -0.014(2) -0.059(3) -0.002(2)
C5 0.082(3) 0.038(2) 0.079(3) 0.000(2) -0.040(3) -0.010(2)
C6 0.064(2) 0.041(2) 0.048(2) -0.0022(17) -0.0241(19) -0.0025(17)
C7 0.048(2) 0.0355(17) 0.0333(17) -0.0085(14) -0.0154(15) 0.0003(14)
C8 0.0402(18) 0.0439(19) 0.0424(19) -0.0099(15) -0.0210(15) -0.0009(15)
C9 0.0335(16) 0.0370(17) 0.0396(18) -0.0080(14) -0.0149(14) -0.0052(13)
C10 0.0278(15) 0.0307(15) 0.0246(14) -0.0120(12) -0.0070(12) -0.0012(12)
C11 0.0256(14) 0.0278(14) 0.0243(14) -0.0094(12) -0.0083(11) -0.0033(11)
C12 0.0264(14) 0.0287(14) 0.0251(14) -0.0117(12) -0.0082(12) -0.0027(11)
C13 0.0254(14) 0.0238(14) 0.0267(14) -0.0096(11) -0.0091(11) -0.0012(11)
C14 0.0308(16) 0.0334(16) 0.0387(17) -0.0092(14) -0.0123(13) -0.0030(13)
C15 0.0456(19) 0.0344(18) 0.0410(19) -0.0055(15) -0.0076(15) -0.0103(15)
C16 0.135(6) 0.115(5) 0.173(7) -0.092(5) 0.034(5) -0.057(5)
C17 0.097(5) 0.227(9) 0.179(8) -0.152(8) 0.017(5) -0.055(6)
C18 0.107(6) 0.267(11) 0.386(16) -0.286(13) 0.106(8) -0.096(7)
C19 0.083(4) 0.078(4) 0.162(6) -0.067(4) -0.040(4) -0.008(3)
C20 0.111(5) 0.073(3) 0.115(5) -0.058(3) -0.012(4) -0.025(3)
C21 0.069(3) 0.062(3) 0.150(5) -0.069(3) -0.054(3) 0.007(2)
C22 0.0357(18) 0.046(2) 0.085(3) -0.037(2) -0.0245(18) -0.0006(15)
C23 0.046(2) 0.061(2) 0.062(2) -0.039(2) -0.0278(18) 0.0042(17)
C24 0.0398(18) 0.0436(18) 0.0406(18) -0.0199(15) -0.0191(15) -0.0031(14)
C25 0.0217(14) 0.0332(15) 0.0353(16) -0.0163(13) -0.0109(12) -0.0013(11)
C26 0.0396(17) 0.0354(17) 0.0407(18) -0.0138(14) -0.0103(14) -0.0074(13)
C27 0.0428(19) 0.0378(19) 0.067(3) -0.0186(17) -0.0120(18) -0.0112(15)
C28 0.0260(14) 0.0239(14) 0.0250(14) -0.0104(11) -0.0083(11) -0.0010(11)
C29 0.0264(14) 0.0255(14) 0.0298(15) -0.0108(12) -0.0076(12) -0.0038(11)
C30 0.0258(14) 0.0285(15) 0.0307(15) -0.0111(12) -0.0092(12) -0.0030(11)
C31 0.0276(14) 0.0256(14) 0.0267(15) -0.0101(12) -0.0077(12) -0.0038(11)
C32 0.0294(15) 0.0286(15) 0.0317(16) -0.0105(12) -0.0104(12) -0.0053(12)
C33 0.0317(15) 0.0262(14) 0.0270(15) -0.0082(12) -0.0080(12) -0.0045(12)
C34 0.0358(17) 0.0249(15) 0.0257(15) -0.0069(12) -0.0060(13) -0.0056(12)
C35 0.0405(17) 0.0327(16) 0.0266(15) -0.0076(13) -0.0056(13) -0.0083(13)
C36 0.0329(18) 0.086(3) 0.050(2) -0.040(2) 0.0027(16) -0.0088(18)
C37 0.050(2) 0.100(4) 0.073(3) -0.041(3) -0.022(2) 0.022(2)
C38 0.0312(16) 0.0431(18) 0.0336(17) -0.0171(14) -0.0025(13) -0.0091(13)
C39 0.0465(19) 0.052(2) 0.0312(17) -0.0167(15) -0.0136(15) -0.0072(15)
C40 0.066(3) 0.057(2) 0.069(3) -0.029(2) -0.025(2) -0.0164(19)
C41 0.087(4) 0.135(6) 0.163(7) -0.065(5) -0.022(4) -0.044(4)

loop_
_atom_type_symbol
_atom_type_description
_atom_type_scat_dispersion_real
_atom_type_scat_dispersion_imag
_atom_type_scat_source
C C 0.0033 0.0016 'International Tables Vol C Tables 4.2.6.8 and 6.1.1.4'
H H 0.0000 0.0000 'International Tables Vol C Tables 4.2.6.8 and 6.1.1.4'
N N 0.0061 0.0033 'International Tables Vol C Tables 4.2.6.8 and 6.1.1.4'
O O 0.0106 0.0060 'International Tables Vol C Tables 4.2.6.8 and 6.1.1.4'
S S 0.1246 0.1234 'International Tables Vol C Tables 4.2.6.8 and 6.1.1.4'
Cl Cl 0.1484 0.1585 'International Tables Vol C Tables 4.2.6.8 and 6.1.1.4'

loop_
_geom_angle_atom_site_label_1
_geom_angle_atom_site_label_2
_geom_angle_atom_site_label_3
_geom_angle
_geom_angle_site_symmetry_1
_geom_angle_site_symmetry_3
_geom_angle_publ_flag
C28 S1 C29 90.33(13) . . ?
C12 C1 C13 120.5(2) . . ?
C12 C1 C11 127.8(2) . . ?
C13 C1 C11 111.7(2) . . ?
C35 N2 C34 124.1(3) . . ?
C35 N2 C39 120.2(2) . . ?
C34 N2 C39 115.5(2) . . ?
C35 N3 C38 125.0(3) . . ?
C35 N3 C36 119.7(3) . . ?
C38 N3 C36 115.1(3) . . ?
C2 C42 H42A 109.5 . . ?
C2 C42 H42B 109.5 . . ?
H42A C42 H42B 109.5 . . ?
C2 C42 H42C 109.5 . . ?
H42A C42 H42C 109.5 . . ?
H42B C42 H42C 109.5 . . ?
C42 C2 C3 114.3(4) . . ?
C42 C2 H2A 108.7 . . ?
C3 C2 H2A 108.7 . . ?
C42 C2 H2B 108.7 . . ?
C3 C2 H2B 108.7 . . ?
H2A C2 H2B 107.6 . . ?
C4 C3 C2 114.1(4) . . ?
C4 C3 H3A 108.7 . . ?
C2 C3 H3A 108.7 . . ?
C4 C3 H3B 108.7 . . ?
C2 C3 H3B 108.7 . . ?
H3A C3 H3B 107.6 . . ?
C3 C4 C5 116.0(4) . . ?
C3 C4 H4A 108.3 . . ?
C5 C4 H4A 108.3 . . ?
C3 C4 H4B 108.3 . . ?
C5 C4 H4B 108.3 . . ?
H4A C4 H4B 107.4 . . ?
C6 C5 C4 115.9(4) . . ?
C6 C5 H5A 108.3 . . ?
C4 C5 H5A 108.3 . . ?
C6 C5 H5B 108.3 . . ?
C4 C5 H5B 108.3 . . ?
H5A C5 H5B 107.4 . . ?
C5 C6 C7 114.5(3) . . ?
C5 C6 H6A 108.6 . . ?
C7 C6 H6A 108.6 . . ?
C5 C6 H6B 108.6 . . ?
C7 C6 H6B 108.6 . . ?
H6A C6 H6B 107.6 . . ?
C8 C7 C15 117.6(3) . . ?
C8 C7 C6 121.2(3) . . ?
C15 C7 C6 121.2(3) . . ?
C7 C8 C9 121.5(3) . . ?
C7 C8 H8 119.2 . . ?
C9 C8 H8 119.2 . . ?
C10 C9 C8 120.8(3) . . ?
C10 C9 H9 119.6 . . ?
C8 C9 H9 119.6 . . ?
C14 C10 C9 117.9(3) . . ?
C14 C10 C11 122.5(3) . . ?
C9 C10 C11 119.5(3) . . ?
C31 C11 C1 100.0(2) . . ?
C31 C11 C25 113.8(2) . . ?
C1 C11 C25 108.3(2) . . ?
C31 C11 C10 107.7(2) . . ?
C1 C11 C10 113.0(2) . . ?
C25 C11 C10 113.3(2) . . ?
C1 C12 C13 117.3(3) . 2_566 ?
C1 C12 H12 121.3 . . ?
C13 C12 H12 121.3 2_566 . ?
C12 C13 C1 122.2(3) 2_566 . ?
C12 C13 C28 131.2(3) 2_566 . ?
C1 C13 C28 106.6(2) . . ?
C10 C14 C15 120.8(3) . . ?
C10 C14 H14 119.6 . . ?
C15 C14 H14 119.6 . . ?
C14 C15 C7 121.4(3) . . ?
C14 C15 H15 119.3 . . ?
C7 C15 H15 119.3 . . ?
C17 C16 H16A 109.5 . . ?
C17 C16 H16B 109.5 . . ?
H16A C16 H16B 109.5 . . ?
C17 C16 H16C 109.5 . . ?
H16A C16 H16C 109.5 . . ?
H16B C16 H16C 109.5 . . ?
C18 C17 C16 129.1(8) . . ?
C18 C17 H17A 105.0 . . ?
C16 C17 H17A 105.0 . . ?
C18 C17 H17B 105.0 . . ?
C16 C17 H17B 105.0 . . ?
H17A C17 H17B 105.9 . . ?
C17 C18 C19 131.7(7) . . ?
C17 C18 H18A 104.3 . . ?
C19 C18 H18A 104.3 . . ?
C17 C18 H18B 104.3 . . ?
C19 C18 H18B 104.3 . . ?
H18A C18 H18B 105.6 . . ?
C20 C19 C18 120.6(7) . . ?
C20 C19 H19A 107.2 . . ?
C18 C19 H19A 107.2 . . ?
C20 C19 H19B 107.2 . . ?
C18 C19 H19B 107.2 . . ?
H19A C19 H19B 106.8 . . ?
C21 C20 C19 121.6(5) . . ?
C21 C20 H20A 106.9 . . ?
C19 C20 H20A 106.9 . . ?
C21 C20 H20B 106.9 . . ?
C19 C20 H20B 106.9 . . ?
H20A C20 H20B 106.7 . . ?
C20 C21 C22 118.2(4) . . ?
C20 C21 H21A 107.8 . . ?
C22 C21 H21A 107.8 . . ?
C20 C21 H21B 107.8 . . ?
C22 C21 H21B 107.8 . . ?
H21A C21 H21B 107.1 . . ?
C27 C22 C23 117.7(3) . . ?
C27 C22 C21 120.3(4) . . ?
C23 C22 C21 122.0(4) . . ?
C22 C23 C24 121.4(3) . . ?
C22 C23 H23 119.3 . . ?
C24 C23 H23 119.3 . . ?
C25 C24 C23 120.4(3) . . ?
C25 C24 H24 119.8 . . ?
C23 C24 H24 119.8 . . ?
C26 C25 C24 118.1(3) . . ?
C26 C25 C11 120.0(3) . . ?
C24 C25 C11 121.5(3) . . ?
C25 C26 C27 121.0(3) . . ?
C25 C26 H26 119.5 . . ?
C27 C26 H26 119.5 . . ?
C22 C27 C26 121.4(3) . . ?
C22 C27 H27 119.3 . . ?
C26 C27 H27 119.3 . . ?
C31 C28 C13 110.7(2) . . ?
C31 C28 S1 113.9(2) . . ?
C13 C28 S1 135.3(2) . . ?
C30 C29 C32 120.0(3) . . ?
C30 C29 S1 111.0(2) . . ?
C32 C29 S1 129.1(2) . . ?
C31 C30 C29 112.6(3) . . ?
C31 C30 H30 123.7 . . ?
C29 C30 H30 123.7 . . ?
C28 C31 C30 112.1(2) . . ?
C28 C31 C11 110.9(2) . . ?
C30 C31 C11 137.0(3) . . ?
C33 C32 C29 136.2(3) . . ?
C33 C32 H32 111.9 . . ?
C29 C32 H32 111.9 . . ?
C32 C33 C34 124.7(3) . . ?
C32 C33 C38 115.7(3) . . ?
C34 C33 C38 119.6(3) . . ?
O2 C34 N2 119.2(3) . . ?
O2 C34 C33 123.3(3) . . ?
N2 C34 C33 117.5(3) . . ?
N3 C35 N2 116.9(3) . . ?
N3 C35 S2 121.6(2) . . ?
N2 C35 S2 121.6(2) . . ?
N3 C36 C37 111.2(3) . . ?
N3 C36 H36A 109.4 . . ?
C37 C36 H36A 109.4 . . ?
N3 C36 H36B 109.4 . . ?
C37 C36 H36B 109.4 . . ?
H36A C36 H36B 108.0 . . ?
C36 C37 H37A 109.5 . . ?
C36 C37 H37B 109.5 . . ?
H37A C37 H37B 109.5 . . ?
C36 C37 H37C 109.5 . . ?
H37A C37 H37C 109.5 . . ?
H37B C37 H37C 109.5 . . ?
O1 C38 N3 119.9(3) . . ?
O1 C38 C33 123.6(3) . . ?
N3 C38 C33 116.6(3) . . ?
N2 C39 C40 111.3(3) . . ?
N2 C39 H39A 109.4 . . ?
C40 C39 H39A 109.4 . . ?
N2 C39 H39B 109.4 . . ?
C40 C39 H39B 109.4 . . ?
H39A C39 H39B 108.0 . . ?
C39 C40 H40A 109.5 . . ?
C39 C40 H40B 109.5 . . ?
H40A C40 H40B 109.5 . . ?
C39 C40 H40C 109.5 . . ?
H40A C40 H40C 109.5 . . ?
H40B C40 H40C 109.5 . . ?
Cl4 C41 Cl3 117.0(4) . . ?
Cl4 C41 H41A 108.0 . . ?
Cl3 C41 H41A 108.0 . . ?
Cl4 C41 H41B 108.0 . . ?
Cl3 C41 H41B 108.0 . . ?
H41A C41 H41B 107.3 . . ?

loop_
_geom_bond_atom_site_label_1
_geom_bond_atom_site_label_2
_geom_bond_distance
_geom_bond_site_symmetry_2
_geom_bond_publ_flag
S1 C28 1.699(3) . ?
S1 C29 1.756(3) . ?
S2 C35 1.650(3) . ?
Cl3 C41 1.729(7) . ?
Cl4 C41 1.705(7) . ?
O1 C38 1.217(4) . ?
O2 C34 1.226(4) . ?
C1 C12 1.380(4) . ?
C1 C13 1.416(4) . ?
C1 C11 1.535(4) . ?
N2 C35 1.392(4) . ?
N2 C34 1.401(4) . ?
N2 C39 1.477(4) . ?
N3 C35 1.375(4) . ?
N3 C38 1.401(4) . ?
N3 C36 1.481(4) . ?
C42 C2 1.519(7) . ?
C42 H42A 0.9800 . ?
C42 H42B 0.9800 . ?
C42 H42C 0.9800 . ?
C2 C3 1.521(6) . ?
C2 H2A 0.9900 . ?
C2 H2B 0.9900 . ?
C3 C4 1.517(6) . ?
C3 H3A 0.9900 . ?
C3 H3B 0.9900 . ?
C4 C5 1.524(6) . ?
C4 H4A 0.9900 . ?
C4 H4B 0.9900 . ?
C5 C6 1.505(6) . ?
C5 H5A 0.9900 . ?
C5 H5B 0.9900 . ?
C6 C7 1.523(5) . ?
C6 H6A 0.9900 . ?
C6 H6B 0.9900 . ?
C7 C8 1.372(5) . ?
C7 C15 1.389(5) . ?
C8 C9 1.389(4) . ?
C8 H8 0.9500 . ?
C9 C10 1.389(4) . ?
C9 H9 0.9500 . ?
C10 C14 1.383(4) . ?
C10 C11 1.536(4) . ?
C11 C31 1.528(4) . ?
C11 C25 1.536(4) . ?
C12 C13 1.394(4) 2_566 ?
C12 H12 0.9500 . ?
C13 C28 1.451(4) . ?
C14 C15 1.387(4) . ?
C14 H14 0.9500 . ?
C15 H15 0.9500 . ?
C16 C17 1.397(9) . ?
C16 H16A 0.9800 . ?
C16 H16B 0.9800 . ?
C16 H16C 0.9800 . ?
C17 C18 1.287(9) . ?
C17 H17A 0.9900 . ?
C17 H17B 0.9900 . ?
C18 C19 1.470(8) . ?
C18 H18A 0.9900 . ?
C18 H18B 0.9900 . ?
C19 C20 1.416(8) . ?
C19 H19A 0.9900 . ?
C19 H19B 0.9900 . ?
C20 C21 1.410(7) . ?
C20 H20A 0.9900 . ?
C20 H20B 0.9900 . ?
C21 C22 1.520(5) . ?
C21 H21A 0.9900 . ?
C21 H21B 0.9900 . ?
C22 C27 1.375(5) . ?
C22 C23 1.389(6) . ?
C23 C24 1.393(5) . ?
C23 H23 0.9500 . ?
C24 C25 1.386(4) . ?
C24 H24 0.9500 . ?
C25 C26 1.385(4) . ?
C26 C27 1.390(5) . ?
C26 H26 0.9500 . ?
C27 H27 0.9500 . ?
C28 C31 1.384(4) . ?
C29 C30 1.401(4) . ?
C29 C32 1.416(4) . ?
C30 C31 1.391(4) . ?
C30 H30 0.9500 . ?
C32 C33 1.371(4) . ?
C32 H32 0.9500 . ?
C33 C34 1.440(4) . ?
C33 C38 1.462(4) . ?
C36 C37 1.508(6) . ?
C36 H36A 0.9900 . ?
C36 H36B 0.9900 . ?
C37 H37A 0.9800 . ?
C37 H37B 0.9800 . ?
C37 H37C 0.9800 . ?
C39 C40 1.513(5) . ?
C39 H39A 0.9900 . ?
C39 H39B 0.9900 . ?
C40 H40A 0.9800 . ?
C40 H40B 0.9800 . ?
C40 H40C 0.9800 . ?
C41 H41A 0.9900 . ?
C41 H41B 0.9900 . ?

loop_
_geom_torsion_atom_site_label_1
_geom_torsion_atom_site_label_2
_geom_torsion_atom_site_label_3
_geom_torsion_atom_site_label_4
_geom_torsion
_geom_torsion_site_symmetry_1
_geom_torsion_site_symmetry_2
_geom_torsion_site_symmetry_3
_geom_torsion_site_symmetry_4
_geom_torsion_publ_flag
C42 C2 C3 C4 -178.0(4) . . . . ?
C2 C3 C4 C5 172.0(3) . . . . ?
C3 C4 C5 C6 66.6(5) . . . . ?
C4 C5 C6 C7 61.0(5) . . . . ?
C5 C6 C7 C8 -125.3(4) . . . . ?
C5 C6 C7 C15 54.9(5) . . . . ?
C15 C7 C8 C9 1.2(5) . . . . ?
C6 C7 C8 C9 -178.6(3) . . . . ?
C7 C8 C9 C10 -0.1(5) . . . . ?
C8 C9 C10 C14 -0.7(5) . . . . ?
C8 C9 C10 C11 -176.1(3) . . . . ?
C12 C1 C11 C31 -176.6(3) . . . . ?
C13 C1 C11 C31 2.1(3) . . . . ?
C12 C1 C11 C25 -57.1(4) . . . . ?
C13 C1 C11 C25 121.5(2) . . . . ?
C12 C1 C11 C10 69.3(3) . . . . ?
C13 C1 C11 C10 -112.1(3) . . . . ?
C14 C10 C11 C31 -98.9(3) . . . . ?
C9 C10 C11 C31 76.3(3) . . . . ?
C14 C10 C11 C1 10.5(4) . . . . ?
C9 C10 C11 C1 -174.3(3) . . . . ?
C14 C10 C11 C25 134.2(3) . . . . ?
C9 C10 C11 C25 -50.6(3) . . . . ?
C13 C1 C12 C13 0.8(4) . . . 2_566 ?
C11 C1 C12 C13 179.4(2) . . . 2_566 ?
C12 C1 C13 C12 -0.9(5) . . . 2_566 ?
C11 C1 C13 C12 -179.6(2) . . . 2_566 ?
C12 C1 C13 C28 178.0(2) . . . . ?
C11 C1 C13 C28 -0.8(3) . . . . ?
C9 C10 C14 C15 0.5(5) . . . . ?
C11 C10 C14 C15 175.7(3) . . . . ?
C10 C14 C15 C7 0.6(5) . . . . ?
C8 C7 C15 C14 -1.4(5) . . . . ?
C6 C7 C15 C14 178.3(3) . . . . ?
C16 C17 C18 C19 162.3(11) . . . . ?
C17 C18 C19 C20 -155.7(13) . . . . ?
C18 C19 C20 C21 176.4(7) . . . . ?
C19 C20 C21 C22 -49.6(8) . . . . ?
C20 C21 C22 C27 127.7(5) . . . . ?
C20 C21 C22 C23 -53.2(6) . . . . ?
C27 C22 C23 C24 0.9(5) . . . . ?
C21 C22 C23 C24 -178.3(3) . . . . ?
C22 C23 C24 C25 -0.3(5) . . . . ?
C23 C24 C25 C26 -0.2(5) . . . . ?
C23 C24 C25 C11 -172.9(3) . . . . ?
C31 C11 C25 C26 28.3(4) . . . . ?
C1 C11 C25 C26 -82.0(3) . . . . ?
C10 C11 C25 C26 151.7(3) . . . . ?
C31 C11 C25 C24 -159.2(3) . . . . ?
C1 C11 C25 C24 90.6(3) . . . . ?
C10 C11 C25 C24 -35.7(4) . . . . ?
C24 C25 C26 C27 0.2(5) . . . . ?
C11 C25 C26 C27 173.0(3) . . . . ?
C23 C22 C27 C26 -0.9(5) . . . . ?
C21 C22 C27 C26 178.3(3) . . . . ?
C25 C26 C27 C22 0.4(5) . . . . ?
C12 C13 C28 C31 177.6(3) 2_566 . . . ?
C1 C13 C28 C31 -1.1(3) . . . . ?
C12 C13 C28 S1 -3.4(5) 2_566 . . . ?
C1 C13 C28 S1 177.9(2) . . . . ?
C29 S1 C28 C31 -1.5(2) . . . . ?
C29 S1 C28 C13 179.5(3) . . . . ?
C28 S1 C29 C30 0.7(2) . . . . ?
C28 S1 C29 C32 180.0(3) . . . . ?
C32 C29 C30 C31 -179.1(2) . . . . ?
S1 C29 C30 C31 0.3(3) . . . . ?
C13 C28 C31 C30 -178.8(2) . . . . ?
S1 C28 C31 C30 1.9(3) . . . . ?
C13 C28 C31 C11 2.5(3) . . . . ?
S1 C28 C31 C11 -176.71(18) . . . . ?
C29 C30 C31 C28 -1.4(3) . . . . ?
C29 C30 C31 C11 176.8(3) . . . . ?
C1 C11 C31 C28 -2.7(3) . . . . ?
C25 C11 C31 C28 -118.0(3) . . . . ?
C10 C11 C31 C28 115.4(3) . . . . ?
C1 C11 C31 C30 179.1(3) . . . . ?
C25 C11 C31 C30 63.8(4) . . . . ?
C10 C11 C31 C30 -62.7(4) . . . . ?
C30 C29 C32 C33 173.6(3) . . . . ?
S1 C29 C32 C33 -5.7(5) . . . . ?
C29 C32 C33 C34 0.5(5) . . . . ?
C29 C32 C33 C38 -177.4(3) . . . . ?
C35 N2 C34 O2 179.1(3) . . . . ?
C39 N2 C34 O2 -4.3(4) . . . . ?
C35 N2 C34 C33 -1.6(4) . . . . ?
C39 N2 C34 C33 175.0(2) . . . . ?
C32 C33 C34 O2 6.7(5) . . . . ?
C38 C33 C34 O2 -175.4(3) . . . . ?
C32 C33 C34 N2 -172.6(3) . . . . ?
C38 C33 C34 N2 5.3(4) . . . . ?
C38 N3 C35 N2 4.9(4) . . . . ?
C36 N3 C35 N2 -179.6(3) . . . . ?
C38 N3 C35 S2 -175.4(2) . . . . ?
C36 N3 C35 S2 0.1(4) . . . . ?
C34 N2 C35 N3 -3.4(4) . . . . ?
C39 N2 C35 N3 -179.9(3) . . . . ?
C34 N2 C35 S2 176.9(2) . . . . ?
C39 N2 C35 S2 0.5(4) . . . . ?
C35 N3 C36 C37 -88.3(4) . . . . ?
C38 N3 C36 C37 87.6(4) . . . . ?
C35 N3 C38 O1 178.2(3) . . . . ?
C36 N3 C38 O1 2.5(5) . . . . ?
C35 N3 C38 C33 -1.3(4) . . . . ?
C36 N3 C38 C33 -177.0(3) . . . . ?
C32 C33 C38 O1 -5.4(5) . . . . ?
C34 C33 C38 O1 176.6(3) . . . . ?
C32 C33 C38 N3 174.1(3) . . . . ?
C34 C33 C38 N3 -4.0(4) . . . . ?
C35 N2 C39 C40 91.9(3) . . . . ?
C34 N2 C39 C40 -84.9(3) . . . . ?
